data_7011629
loop_
_publ_author_name
'Rivard, Eric'
'Lough, Alan J.'
'Manners, Ian'

_publ_section_title
;
 Synthesis, characterization and thermolysis of phosphinite--borane
 adducts: investigation of an unusual thermally-induced phenol
 elimination reaction
;
_journal_issue 15
_journal_name_full 'Journal of the Chemical Society, Dalton Transactions'
_journal_page_first 2966
_journal_paper_doi 10.1039/b202361j
_journal_year 2002
_chemical_formula_sum 'C18 H18 B O3 P'
_chemical_formula_weight 324.10
_space_group_IT_number 2
_symmetry_cell_setting triclinic
_symmetry_space_group_name_Hall '-P 1'
_symmetry_space_group_name_H-M 'P -1'
_atom_sites_solution_hydrogens geom
_atom_sites_solution_primary direct
_atom_sites_solution_secondary difmap
_audit_creation_method SHELXL-97
_cell_angle_alpha 76.568(2)
_cell_angle_beta 84.550(2)
_cell_angle_gamma 72.735(2)
_cell_formula_units_Z 2
_cell_length_a 9.4189(3)
_cell_length_b 9.9295(4)
_cell_length_c 9.9979(3)
_cell_measurement_reflns_used 9.4189
_cell_measurement_temperature 150(1)
_cell_measurement_theta_max 9.9979
_cell_measurement_theta_min 9.9295
_cell_volume 868.16(5)
_computing_cell_refinement 'Denzo-SMN (Otwinowski & Minor, 1997)'
_computing_data_collection 'Collect (Nonius BV, 1997-2001)'
_computing_data_reduction 'Denzo-SMN (Otwinowski & Minor, 1997)'
_computing_molecular_graphics 'SHELXTL V5.1 (Sheldrick, 1999)'
_computing_publication_material 'SHELXTL V5.1 (Sheldrick, 1999)'
_computing_structure_refinement 'SHELXTL V5.1 (Sheldrick, 1999)'
_computing_structure_solution 'SHELXTL V5.1 (Sheldrick, 1999)'
_diffrn_ambient_temperature 150(1)
_diffrn_detector_area_resol_mean 9
_diffrn_measured_fraction_theta_full 0.997
_diffrn_measured_fraction_theta_max 0.997
_diffrn_measurement_device_type 'Nonius Kappa-CCD'
_diffrn_measurement_method '\f scans and \w scans with \k offsets'
_diffrn_radiation_monochromator graphite
_diffrn_radiation_source 'fine-focus sealed tube'
_diffrn_radiation_type MoK\a
_diffrn_radiation_wavelength 0.71073
_diffrn_reflns_av_R_equivalents 0.039
_diffrn_reflns_av_sigmaI/netI 0.0641
_diffrn_reflns_limit_h_max 11
_diffrn_reflns_limit_h_min -11
_diffrn_reflns_limit_k_max 11
_diffrn_reflns_limit_k_min -10
_diffrn_reflns_limit_l_max 11
_diffrn_reflns_limit_l_min -11
_diffrn_reflns_number 6801
_diffrn_reflns_theta_full 25.03
_diffrn_reflns_theta_max 25.03
_diffrn_reflns_theta_min 2.69
_diffrn_standards_decay_% 0
_diffrn_standards_number 0
_exptl_absorpt_coefficient_mu 0.169
_exptl_absorpt_correction_T_max 0.9833
_exptl_absorpt_correction_T_min 0.9670
_exptl_absorpt_correction_type multi-scan
_exptl_absorpt_process_details 'Denzo-SMN (Otwinowski & Minor, 1997)'
_exptl_crystal_density_diffrn 1.240
_exptl_crystal_density_method 'not measured'
_exptl_crystal_description plate
_exptl_crystal_F_000 340
_exptl_crystal_size_max 0.20
_exptl_crystal_size_mid 0.20
_exptl_crystal_size_min 0.10
_refine_diff_density_max 0.174
_refine_diff_density_min -0.286
_refine_diff_density_rms 0.041
_refine_ls_extinction_coef 0.017(3)
_refine_ls_extinction_expression Fc^*^=kFc[1+0.001xFc^2^\l^3^/sin(2\q)]^-1/4^
_refine_ls_extinction_method SHELXL
_refine_ls_goodness_of_fit_ref 1.023
_refine_ls_hydrogen_treatment mixed
_refine_ls_matrix_type full
_refine_ls_number_parameters 221
_refine_ls_number_reflns 3054
_refine_ls_number_restraints 0
_refine_ls_restrained_S_all 1.023
_refine_ls_R_factor_all 0.0655
_refine_ls_R_factor_gt 0.0410
_refine_ls_shift/su_max 0.001
_refine_ls_shift/su_mean 0.000
_refine_ls_structure_factor_coef Fsqd
_refine_ls_weighting_details 'calc w=1/[\s^2^(Fo^2^)+(0.0358P)^2^+0.1689P] where P=(Fo^2^+2Fc^2^)/3'
_refine_ls_weighting_scheme calc
_refine_ls_wR_factor_gt 0.0925
_refine_ls_wR_factor_ref 0.1041
_reflns_number_gt 2273
_reflns_number_total 3054
_reflns_threshold_expression >2sigma(I)
_cod_data_source_file b202361j.txt
_cod_data_source_block k00270
_cod_depositor_comments
;
 Removing duplicate rows from the ATOM_TYPE loop.

 Antanas Vaitkus,
 2018-08-07

The following automatic conversions were performed:
'_symmetry_cell_setting' value 'Triclinic' changed to 'triclinic'
according to '/home/saulius/struct/CIF-dictionaries/cif_core.dic'
dictionary named 'cif_core.dic' version 2.4.1 from 2010-06-29.

Automatic conversion script
Id: cif_fix_enum 1527 2010-12-29 10:47:43Z saulius 
;
_cod_original_sg_symbol_H-M P-1
_cod_original_formula_sum 'C18 H3 H15 B O3 P'
_cod_database_code 7011629

loop_
_symmetry_equiv_pos_as_xyz
'x, y, z'
'-x, -y, -z'

loop_
_atom_site_label
_atom_site_type_symbol
_atom_site_fract_x
_atom_site_fract_y
_atom_site_fract_z
_atom_site_U_iso_or_equiv
_atom_site_adp_type
_atom_site_occupancy
_atom_site_symmetry_multiplicity
_atom_site_calc_flag
_atom_site_refinement_flags
_atom_site_disorder_assembly
_atom_site_disorder_group
P1 P 0.33174(7) 0.76424(6) 0.70472(5) 0.03423(19) Uani 1 1 d . . .
O1 O 0.37771(16) 0.90937(14) 0.67870(13) 0.0358(4) Uani 1 1 d . . .
O2 O 0.46759(16) 0.66981(15) 0.62974(13) 0.0400(4) Uani 1 1 d . . .
O3 O 0.20145(16) 0.78968(15) 0.60557(13) 0.0357(4) Uani 1 1 d . . .
C1 C 0.3225(2) 1.0181(2) 0.75529(18) 0.0304(5) Uani 1 1 d . . .
C2 C 0.1725(2) 1.0800(2) 0.77092(19) 0.0333(5) Uani 1 1 d . . .
H2A H 0.1023 1.0464 0.7357 0.040 Uiso 1 1 calc R . .
C3 C 0.1262(3) 1.1926(2) 0.8392(2) 0.0404(5) Uani 1 1 d . . .
H3A H 0.0228 1.2364 0.8516 0.048 Uiso 1 1 calc R . .
C4 C 0.2283(3) 1.2419(2) 0.8894(2) 0.0471(6) Uani 1 1 d . . .
H4A H 0.1955 1.3200 0.9352 0.056 Uiso 1 1 calc R . .
C5 C 0.3777(3) 1.1774(3) 0.8729(2) 0.0505(6) Uani 1 1 d . . .
H5A H 0.4482 1.2107 0.9080 0.061 Uiso 1 1 calc R . .
C6 C 0.4263(3) 1.0641(2) 0.8054(2) 0.0422(6) Uani 1 1 d . . .
H6A H 0.5295 1.0192 0.7940 0.051 Uiso 1 1 calc R . .
C7 C 0.6194(2) 0.6480(2) 0.6514(2) 0.0341(5) Uani 1 1 d . . .
C8 C 0.7085(3) 0.6766(2) 0.5373(2) 0.0434(6) Uani 1 1 d . . .
H8A H 0.6667 0.7155 0.4489 0.052 Uiso 1 1 calc R . .
C9 C 0.8596(3) 0.6481(2) 0.5530(2) 0.0490(6) Uani 1 1 d . . .
H9A H 0.9222 0.6674 0.4750 0.059 Uiso 1 1 calc R . .
C10 C 0.9197(3) 0.5916(2) 0.6818(2) 0.0472(6) Uani 1 1 d . . .
H10A H 1.0234 0.5723 0.6927 0.057 Uiso 1 1 calc R . .
C11 C 0.8286(3) 0.5634(2) 0.7941(2) 0.0440(6) Uani 1 1 d . . .
H11A H 0.8703 0.5241 0.8825 0.053 Uiso 1 1 calc R . .
C12 C 0.6777(3) 0.5912(2) 0.7806(2) 0.0382(5) Uani 1 1 d . . .
H12A H 0.6153 0.5715 0.8586 0.046 Uiso 1 1 calc R . .
C13 C 0.2092(2) 0.8382(2) 0.46034(19) 0.0311(5) Uani 1 1 d . . .
C14 C 0.2483(2) 0.7366(2) 0.3805(2) 0.0368(5) Uani 1 1 d . . .
H14A H 0.2756 0.6364 0.4215 0.044 Uiso 1 1 calc R . .
C15 C 0.2470(2) 0.7839(2) 0.2389(2) 0.0391(5) Uani 1 1 d . . .
H15A H 0.2745 0.7154 0.1819 0.047 Uiso 1 1 calc R . .
C16 C 0.2062(2) 0.9292(2) 0.1799(2) 0.0377(5) Uani 1 1 d . . .
H16A H 0.2048 0.9605 0.0826 0.045 Uiso 1 1 calc R . .
C17 C 0.1671(2) 1.0293(2) 0.2624(2) 0.0381(5) Uani 1 1 d . . .
H17A H 0.1391 1.1296 0.2215 0.046 Uiso 1 1 calc R . .
C18 C 0.1687(2) 0.9842(2) 0.4043(2) 0.0337(5) Uani 1 1 d . . .
H18A H 0.1425 1.0524 0.4616 0.040 Uiso 1 1 calc R . .
B1 B 0.2802(4) 0.6855(3) 0.8858(3) 0.0467(7) Uani 1 1 d . . .
H1 H 0.173(3) 0.755(3) 0.910(2) 0.054(7) Uiso 1 1 d . . .
H2 H 0.369(3) 0.689(3) 0.948(2) 0.067(7) Uiso 1 1 d . . .
H3 H 0.277(3) 0.575(3) 0.883(2) 0.073(8) Uiso 1 1 d . . .

loop_
_atom_site_aniso_label
_atom_site_aniso_U_11
_atom_site_aniso_U_22
_atom_site_aniso_U_33
_atom_site_aniso_U_23
_atom_site_aniso_U_13
_atom_site_aniso_U_12
P1 0.0438(4) 0.0321(3) 0.0258(3) -0.0079(2) 0.0014(2) -0.0088(3)
O1 0.0400(9) 0.0338(8) 0.0341(7) -0.0117(6) 0.0079(6) -0.0108(7)
O2 0.0444(10) 0.0395(9) 0.0340(8) -0.0161(6) -0.0001(7) -0.0029(7)
O3 0.0413(9) 0.0414(8) 0.0254(7) -0.0080(6) 0.0028(6) -0.0136(7)
C1 0.0376(13) 0.0282(11) 0.0247(10) -0.0063(8) 0.0004(9) -0.0081(9)
C2 0.0335(12) 0.0349(12) 0.0323(11) -0.0089(9) -0.0044(9) -0.0086(10)
C3 0.0375(13) 0.0389(13) 0.0409(12) -0.0126(10) -0.0006(10) -0.0021(10)
C4 0.0587(17) 0.0400(13) 0.0475(13) -0.0191(10) -0.0005(12) -0.0144(12)
C5 0.0536(17) 0.0550(15) 0.0555(15) -0.0226(12) -0.0053(12) -0.0252(13)
C6 0.0342(13) 0.0498(14) 0.0459(13) -0.0150(11) -0.0018(10) -0.0130(11)
C7 0.0405(13) 0.0246(11) 0.0323(11) -0.0076(8) 0.0004(10) -0.0010(9)
C8 0.0588(17) 0.0311(12) 0.0312(11) -0.0016(9) 0.0022(11) -0.0040(11)
C9 0.0550(17) 0.0360(13) 0.0486(14) -0.0045(10) 0.0145(12) -0.0101(11)
C10 0.0454(15) 0.0360(13) 0.0582(15) -0.0126(11) 0.0008(12) -0.0074(11)
C11 0.0497(16) 0.0384(13) 0.0381(12) -0.0112(10) -0.0033(11) -0.0012(11)
C12 0.0468(14) 0.0333(12) 0.0296(11) -0.0084(9) 0.0054(10) -0.0046(10)
C13 0.0310(12) 0.0376(12) 0.0264(10) -0.0074(8) 0.0009(9) -0.0124(9)
C14 0.0448(14) 0.0327(12) 0.0343(11) -0.0088(9) 0.0007(10) -0.0122(10)
C15 0.0445(14) 0.0460(14) 0.0328(11) -0.0157(10) 0.0046(10) -0.0178(11)
C16 0.0406(13) 0.0477(14) 0.0264(10) -0.0040(9) -0.0011(9) -0.0179(11)
C17 0.0382(13) 0.0343(12) 0.0398(12) -0.0021(9) -0.0031(10) -0.0114(10)
C18 0.0321(12) 0.0351(12) 0.0357(11) -0.0119(9) 0.0008(9) -0.0096(9)
B1 0.064(2) 0.0454(17) 0.0284(13) -0.0066(11) 0.0024(13) -0.0143(15)

loop_
_atom_type_symbol
_atom_type_description
_atom_type_scat_dispersion_real
_atom_type_scat_dispersion_imag
_atom_type_scat_source
C C 0.0033 0.0016 'International Tables Vol C Tables 4.2.6.8 and 6.1.1.4'
H H 0.0000 0.0000 'International Tables Vol C Tables 4.2.6.8 and 6.1.1.4'
B B 0.0013 0.0007 'International Tables Vol C Tables 4.2.6.8 and 6.1.1.4'
O O 0.0106 0.0060 'International Tables Vol C Tables 4.2.6.8 and 6.1.1.4'
P P 0.1023 0.0942 'International Tables Vol C Tables 4.2.6.8 and 6.1.1.4'

loop_
_geom_angle_atom_site_label_1
_geom_angle_atom_site_label_2
_geom_angle_atom_site_label_3
_geom_angle
_geom_angle_site_symmetry_1
_geom_angle_site_symmetry_3
_geom_angle_publ_flag
O3 P1 O1 107.72(8) . . ?
O3 P1 O2 101.27(7) . . ?
O1 P1 O2 99.92(8) . . ?
O3 P1 B1 110.32(12) . . ?
O1 P1 B1 117.56(11) . . ?
O2 P1 B1 118.32(11) . . ?
C1 O1 P1 124.99(13) . . ?
C7 O2 P1 125.72(12) . . ?
C13 O3 P1 124.47(13) . . ?
C6 C1 C2 122.06(19) . . ?
C6 C1 O1 116.50(18) . . ?
C2 C1 O1 121.32(17) . . ?
C1 C2 C3 118.35(19) . . ?
C4 C3 C2 120.7(2) . . ?
C5 C4 C3 119.6(2) . . ?
C4 C5 C6 120.5(2) . . ?
C1 C6 C5 118.7(2) . . ?
C8 C7 C12 121.4(2) . . ?
C8 C7 O2 117.32(18) . . ?
C12 C7 O2 121.12(19) . . ?
C7 C8 C9 119.2(2) . . ?
C10 C9 C8 120.1(2) . . ?
C11 C10 C9 119.6(2) . . ?
C10 C11 C12 121.1(2) . . ?
C11 C12 C7 118.5(2) . . ?
C14 C13 C18 122.30(18) . . ?
C14 C13 O3 118.24(17) . . ?
C18 C13 O3 119.34(17) . . ?
C13 C14 C15 118.29(19) . . ?
C16 C15 C14 120.72(19) . . ?
C15 C16 C17 119.91(19) . . ?
C16 C17 C18 120.28(19) . . ?
C13 C18 C17 118.50(19) . . ?
H1 B1 H2 112.4(17) . . ?
H1 B1 H3 113.0(19) . . ?
H2 B1 H3 114.5(17) . . ?
H1 B1 P1 106.8(12) . . ?
H2 B1 P1 104.5(13) . . ?
H3 B1 P1 104.6(13) . . ?

loop_
_geom_bond_atom_site_label_1
_geom_bond_atom_site_label_2
_geom_bond_distance
_geom_bond_site_symmetry_2
_geom_bond_publ_flag
P1 O3 1.5757(14) . ?
P1 O1 1.5832(15) . ?
P1 O2 1.5845(15) . ?
P1 B1 1.878(3) . ?
O1 C1 1.413(2) . ?
O2 C7 1.411(3) . ?
O3 C13 1.422(2) . ?
C1 C6 1.371(3) . ?
C1 C2 1.373(3) . ?
C2 C3 1.383(3) . ?
C3 C4 1.380(3) . ?
C4 C5 1.374(3) . ?
C5 C6 1.384(3) . ?
C7 C8 1.376(3) . ?
C7 C12 1.379(3) . ?
C8 C9 1.383(3) . ?
C9 C10 1.381(3) . ?
C10 C11 1.374(3) . ?
C11 C12 1.379(3) . ?
C13 C14 1.375(3) . ?
C13 C18 1.377(3) . ?
C14 C15 1.384(3) . ?
C15 C16 1.376(3) . ?
C16 C17 1.382(3) . ?
C17 C18 1.385(3) . ?
B1 H1 1.08(2) . ?
B1 H2 1.10(2) . ?
B1 H3 1.11(3) . ?
